data_7710456
loop_
_publ_author_name
'Riffel, Madeline N.'
'Siegel, Lukas'
'Oliver, Allen Grayson'
'Tsui, Emily Y.'

_publ_section_title
;
 Cluster Self-Assembly and Anion Binding by Metal Complexes of
 Non-Innocent Thiazolidinyl-Thiolate Ligands
;
_journal_name_full 'Dalton Transactions'
_journal_paper_doi 10.1039/D2DT01339H
_journal_year 2022
_chemical_formula_moiety 'C13 H19 Cl2 Fe N3 S2, C4 H7 O'
_chemical_formula_sum 'C17 H26 Cl2 Fe N3 O S2'
_chemical_formula_weight 479.28
_space_group_crystal_system triclinic
_space_group_IT_number 2
_space_group_name_Hall '-P 1'
_space_group_name_H-M_alt 'P -1'
_atom_sites_solution_hydrogens mixed
_atom_sites_solution_primary dual
_audit_creation_date 2022-04-13
_audit_creation_method
;
Olex2 1.3
(compiled 2020.11.12 svn.r5f609507 for OlexSys, GUI svn.r6408)
;
_audit_update_record
;
2022-04-20 deposited with the CCDC.	2022-06-08 downloaded from the CCDC.
;
_cell_angle_alpha 79.604(2)
_cell_angle_beta 83.267(2)
_cell_angle_gamma 81.096(2)
_cell_formula_units_Z 2
_cell_length_a 7.3772(5)
_cell_length_b 11.7069(8)
_cell_length_c 12.7130(8)
_cell_measurement_reflns_used 9910
_cell_measurement_temperature 119.99
_cell_measurement_theta_max 30.49
_cell_measurement_theta_min 2.21
_cell_volume 1062.39(12)
_computing_cell_refinement 'SAINT V8.40B (?, 2016)'
_computing_data_reduction 'SAINT V8.40B (?, 2016)'
_computing_molecular_graphics 'Olex2 1.3 (Dolomanov et al., 2009)'
_computing_publication_material 'Olex2 1.3 (Dolomanov et al., 2009)'
_computing_structure_refinement 'SHELXL 2018/3 (Sheldrick, 2015)'
_computing_structure_solution 'SHELXT 2018/2 (Sheldrick, 2018)'
_diffrn_ambient_temperature 119.99
_diffrn_measured_fraction_theta_full 1.000
_diffrn_measured_fraction_theta_max 0.999
_diffrn_measurement_device_type 'Bruker APEX-II CCD'
_diffrn_measurement_method '\f and \w scans'
_diffrn_radiation_type MoK\a
_diffrn_radiation_wavelength 0.71073
_diffrn_reflns_av_R_equivalents 0.0335
_diffrn_reflns_av_unetI/netI 0.0239
_diffrn_reflns_Laue_measured_fraction_full 1.000
_diffrn_reflns_Laue_measured_fraction_max 0.999
_diffrn_reflns_limit_h_max 10
_diffrn_reflns_limit_h_min -10
_diffrn_reflns_limit_k_max 16
_diffrn_reflns_limit_k_min -16
_diffrn_reflns_limit_l_max 18
_diffrn_reflns_limit_l_min -18
_diffrn_reflns_number 36783
_diffrn_reflns_point_group_measured_fraction_full 1.000
_diffrn_reflns_point_group_measured_fraction_max 0.999
_diffrn_reflns_theta_full 25.242
_diffrn_reflns_theta_max 30.518
_diffrn_reflns_theta_min 1.635
_diffrn_source_current 35.0
_diffrn_source_power 1.75
_diffrn_source_voltage 50.0
_diffrn_standards_number 0
_exptl_absorpt_coefficient_mu 1.170
_exptl_absorpt_correction_T_max 0.7461
_exptl_absorpt_correction_T_min 0.6929
_exptl_absorpt_correction_type numerical
_exptl_absorpt_process_details
;
SADABS-2016/2 (Bruker,2016) was used for absorption correction.
wR2(int) was 0.0579 before and 0.0515 after correction.
The Ratio of minimum to maximum transmission is 0.9287.
The \l/2 correction factor is Not present.
;
_exptl_crystal_colour yellow
_exptl_crystal_colour_primary yellow
_exptl_crystal_density_diffrn 1.498
_exptl_crystal_description Rod
_exptl_crystal_F_000 498
_exptl_crystal_size_max 0.339
_exptl_crystal_size_mid 0.151
_exptl_crystal_size_min 0.136
_refine_diff_density_max 0.986
_refine_diff_density_min -0.749
_refine_diff_density_rms 0.075
_refine_ls_extinction_method none
_refine_ls_goodness_of_fit_ref 1.078
_refine_ls_hydrogen_treatment mixed
_refine_ls_matrix_type full
_refine_ls_number_parameters 247
_refine_ls_number_reflns 6491
_refine_ls_number_restraints 0
_refine_ls_restrained_S_all 1.078
_refine_ls_R_factor_all 0.0385
_refine_ls_R_factor_gt 0.0337
_refine_ls_shift/su_max 0.000
_refine_ls_shift/su_mean 0.000
_refine_ls_structure_factor_coef Fsqd
_refine_ls_weighting_details 'w=1/[\s^2^(Fo^2^)+(0.0361P)^2^+0.9246P] where P=(Fo^2^+2Fc^2^)/3'
_refine_ls_weighting_scheme calc
_refine_ls_wR_factor_gt 0.0829
_refine_ls_wR_factor_ref 0.0849
_reflns_Friedel_coverage 0.000
_reflns_number_gt 5842
_reflns_number_total 6491
_reflns_threshold_expression 'I > 2\s(I)'
_cod_data_source_file d2dt01339h2.cif
_cod_data_source_block mr_1_231_fecl2l
_cod_database_code 7710456
_shelx_shelxl_version_number 2018/3
_shelx_space_group_comment
;
The symmetry employed for this shelxl refinement is uniquely defined
by the following loop, which should always be used as a source of
symmetry information in preference to the above space-group names.
They are only intended as comments.
;
_shelx_estimated_absorpt_t_max 0.857
_shelx_estimated_absorpt_t_min 0.693
_olex2_refinement_description
;
1. Fixed Uiso
 At 1.2 times of:
  All C(H) groups, All C(H,H) groups
 At 1.5 times of:
  All C(H,H,H) groups
2.a Secondary CH2 refined with riding coordinates:
 C1(H00E,H00H), C2(H00K,H00L), C10(H00M,H00N), C11(H00I,H00J)
2.b Aromatic/amide H refined with riding coordinates:
 C5(H00D), C6(H00G), C7(H00F), C14(H00R)
2.c Idealised Me refined as rotating group:
 C12(H00A,H00B,H00C), C13(H00O,H00P,H00Q), C16(H00S,H00T,H00U), C17(H00V,H00W,
 H00X)
;
_olex2_submission_special_instructions 'No special instructions were received'

loop_
_space_group_symop_operation_xyz
'x, y, z'
'-x, -y, -z'

loop_
_atom_site_label
_atom_site_type_symbol
_atom_site_fract_x
_atom_site_fract_y
_atom_site_fract_z
_atom_site_U_iso_or_equiv
_atom_site_adp_type
_atom_site_occupancy
_atom_site_site_symmetry_order
_atom_site_calc_flag
_atom_site_refinement_flags_posn
_atom_site_refinement_flags_adp
_atom_site_refinement_flags_occupancy
_atom_site_disorder_assembly
_atom_site_disorder_group
Fe1 Fe 0.45714(3) 0.36000(2) 0.20687(2) 0.01319(6) Uani 1 1 d . . . . .
Cl1 Cl 0.44160(6) 0.27649(4) 0.05414(3) 0.02297(9) Uani 1 1 d . . . . .
Cl2 Cl 0.76295(6) 0.37214(4) 0.21273(4) 0.02361(9) Uani 1 1 d . . . . .
S1 S 0.16979(6) 0.13901(4) 0.50719(3) 0.02158(9) Uani 1 1 d . . . . .
S2 S 0.10664(9) 0.72880(4) 0.20068(4) 0.03535(13) Uani 1 1 d . . . . .
N1 N 0.35748(19) 0.20795(12) 0.31787(11) 0.0152(2) Uani 1 1 d . . . . .
H009 H 0.422(3) 0.141(2) 0.3093(19) 0.024(6) Uiso 1 1 d . . . . .
N2 N 0.31449(19) 0.42642(12) 0.34379(10) 0.0151(2) Uani 1 1 d . . . . .
N3 N 0.33503(19) 0.54240(12) 0.14564(11) 0.0151(2) Uani 1 1 d . . . . .
H007 H 0.403(3) 0.572(2) 0.0927(19) 0.020(5) Uiso 1 1 d . . . . .
C1 C 0.1698(2) 0.19563(16) 0.29520(14) 0.0217(3) Uani 1 1 d . . . . .
H00E H 0.174413 0.167922 0.225694 0.026 Uiso 1 1 calc R U . . .
H00H H 0.089928 0.272193 0.291175 0.026 Uiso 1 1 calc R U . . .
C2 C 0.0933(3) 0.10691(17) 0.38622(15) 0.0252(4) Uani 1 1 d . . . . .
H00K H 0.142377 0.025764 0.375619 0.030 Uiso 1 1 calc R U . . .
H00L H -0.042932 0.116475 0.390255 0.030 Uiso 1 1 calc R U . . .
C3 C 0.3517(2) 0.22354(13) 0.43023(12) 0.0152(3) Uani 1 1 d . . . . .
C4 C 0.2979(2) 0.35317(14) 0.43775(12) 0.0151(3) Uani 1 1 d . . . . .
C5 C 0.2464(2) 0.39531(15) 0.53367(13) 0.0193(3) Uani 1 1 d . . . . .
H00D H 0.236497 0.342822 0.599786 0.023 Uiso 1 1 calc R U . . .
C6 C 0.2096(2) 0.51587(16) 0.53114(13) 0.0209(3) Uani 1 1 d . . . . .
H00G H 0.176676 0.546700 0.596002 0.025 Uiso 1 1 calc R U . . .
C7 C 0.2211(2) 0.59131(15) 0.43304(13) 0.0202(3) Uani 1 1 d . . . . .
H00F H 0.192985 0.673797 0.429687 0.024 Uiso 1 1 calc R U . . .
C8 C 0.2748(2) 0.54282(14) 0.34016(13) 0.0163(3) Uani 1 1 d . . . . .
C9 C 0.3103(3) 0.61647(14) 0.23011(13) 0.0189(3) Uani 1 1 d . . . . .
C10 C 0.0602(3) 0.66801(17) 0.08589(16) 0.0280(4) Uani 1 1 d . . . . .
H00M H -0.073913 0.670683 0.083091 0.034 Uiso 1 1 calc R U . . .
H00N H 0.112076 0.711788 0.017852 0.034 Uiso 1 1 calc R U . . .
C11 C 0.1551(2) 0.54180(15) 0.10485(14) 0.0209(3) Uani 1 1 d . . . . .
H00I H 0.078370 0.492520 0.157982 0.025 Uiso 1 1 calc R U . . .
H00J H 0.173808 0.509564 0.036951 0.025 Uiso 1 1 calc R U . . .
C12 C 0.5393(2) 0.17891(15) 0.47306(14) 0.0200(3) Uani 1 1 d . . . . .
H00A H 0.531247 0.184777 0.549441 0.030 Uiso 1 1 calc R U . . .
H00B H 0.631165 0.226452 0.433194 0.030 Uiso 1 1 calc R U . . .
H00C H 0.575788 0.096883 0.464017 0.030 Uiso 1 1 calc R U . . .
C13 C 0.4845(3) 0.67237(17) 0.23038(15) 0.0281(4) Uani 1 1 d . . . . .
H00O H 0.510523 0.720096 0.160085 0.042 Uiso 1 1 calc R U . . .
H00P H 0.588647 0.610662 0.245173 0.042 Uiso 1 1 calc R U . . .
H00Q H 0.465942 0.722127 0.286051 0.042 Uiso 1 1 calc R U . . .
O1 O 0.4797(2) -0.02778(13) 0.27735(13) 0.0360(3) Uani 1 1 d . . . . .
C14 C 0.5462(3) -0.04372(15) 0.18698(17) 0.0298(4) Uani 1 1 d . . . . .
H00R H 0.474164 -0.077305 0.146578 0.036 Uiso 1 1 calc R U . . .
C15 C 0.7092(3) -0.01840(14) 0.14058(13) 0.0195(3) Uani 1 1 d . . . . .
C16 C 0.7682(3) -0.03340(19) 0.03025(16) 0.0330(4) Uani 1 1 d . . . . .
H00S H 0.683697 -0.077470 0.005255 0.049 Uiso 1 1 calc R U . . .
H00T H 0.893046 -0.076525 0.026381 0.049 Uiso 1 1 calc R U . . .
H00U H 0.767509 0.043657 -0.015344 0.049 Uiso 1 1 calc R U . . .
C17 C 0.8254(3) 0.03836(19) 0.19439(17) 0.0333(4) Uani 1 1 d . . . . .
H00V H 0.819999 0.121174 0.161765 0.050 Uiso 1 1 calc R U . . .
H00W H 0.952857 -0.000232 0.186889 0.050 Uiso 1 1 calc R U . . .
H00X H 0.781492 0.032316 0.270735 0.050 Uiso 1 1 calc R U . . .

loop_
_atom_site_aniso_label
_atom_site_aniso_U_11
_atom_site_aniso_U_22
_atom_site_aniso_U_33
_atom_site_aniso_U_23
_atom_site_aniso_U_13
_atom_site_aniso_U_12
Fe1 0.01462(10) 0.01302(10) 0.01199(10) -0.00194(7) -0.00043(7) -0.00285(8)
Cl1 0.0346(2) 0.02174(19) 0.01535(17) -0.00563(14) -0.00092(15) -0.01042(16)
Cl2 0.01553(17) 0.0303(2) 0.0265(2) -0.00663(16) -0.00165(14) -0.00552(15)
S1 0.0238(2) 0.02038(19) 0.01950(19) 0.00096(15) 0.00278(15) -0.00838(16)
S2 0.0546(3) 0.0229(2) 0.0228(2) -0.00495(17) -0.0086(2) 0.0174(2)
N1 0.0159(6) 0.0137(6) 0.0161(6) -0.0020(5) -0.0014(5) -0.0023(5)
N2 0.0173(6) 0.0147(6) 0.0130(6) -0.0013(5) -0.0011(5) -0.0029(5)
N3 0.0196(6) 0.0138(6) 0.0122(6) -0.0015(4) -0.0012(5) -0.0046(5)
C1 0.0190(7) 0.0244(8) 0.0227(8) -0.0011(6) -0.0050(6) -0.0073(6)
C2 0.0230(8) 0.0283(9) 0.0267(9) -0.0021(7) -0.0022(7) -0.0138(7)
C3 0.0176(7) 0.0145(6) 0.0129(6) 0.0011(5) -0.0010(5) -0.0047(5)
C4 0.0163(7) 0.0151(7) 0.0139(6) -0.0011(5) -0.0019(5) -0.0037(5)
C5 0.0228(8) 0.0222(8) 0.0130(7) -0.0014(6) -0.0009(6) -0.0053(6)
C6 0.0247(8) 0.0240(8) 0.0154(7) -0.0074(6) 0.0000(6) -0.0039(6)
C7 0.0254(8) 0.0179(7) 0.0181(7) -0.0065(6) -0.0005(6) -0.0029(6)
C8 0.0195(7) 0.0142(7) 0.0151(7) -0.0022(5) -0.0017(5) -0.0021(5)
C9 0.0302(8) 0.0117(6) 0.0144(7) -0.0017(5) -0.0021(6) -0.0025(6)
C10 0.0303(9) 0.0259(9) 0.0249(9) -0.0024(7) -0.0083(7) 0.0068(7)
C11 0.0197(7) 0.0209(8) 0.0225(8) -0.0026(6) -0.0061(6) -0.0016(6)
C12 0.0186(7) 0.0194(7) 0.0210(8) 0.0002(6) -0.0054(6) -0.0011(6)
C13 0.0476(12) 0.0230(8) 0.0184(8) -0.0041(6) -0.0005(8) -0.0206(8)
O1 0.0509(9) 0.0208(7) 0.0348(8) -0.0032(6) 0.0000(7) -0.0050(6)
C14 0.0450(12) 0.0132(7) 0.0313(10) -0.0009(7) -0.0124(8) -0.0006(7)
C15 0.0308(9) 0.0115(6) 0.0170(7) -0.0037(5) -0.0083(6) 0.0004(6)
C16 0.0470(12) 0.0282(10) 0.0254(9) -0.0083(7) -0.0090(8) -0.0018(9)
C17 0.0414(11) 0.0309(10) 0.0311(10) -0.0108(8) -0.0110(9) -0.0038(9)

loop_
_atom_type_symbol
_atom_type_description
_atom_type_scat_dispersion_real
_atom_type_scat_dispersion_imag
_atom_type_scat_source
C C 0.0033 0.0016 'International Tables Vol C Tables 4.2.6.8 and 6.1.1.4'
H H 0.0000 0.0000 'International Tables Vol C Tables 4.2.6.8 and 6.1.1.4'
Cl Cl 0.1484 0.1585 'International Tables Vol C Tables 4.2.6.8 and 6.1.1.4'
Fe Fe 0.3463 0.8444 'International Tables Vol C Tables 4.2.6.8 and 6.1.1.4'
N N 0.0061 0.0033 'International Tables Vol C Tables 4.2.6.8 and 6.1.1.4'
O O 0.0106 0.0060 'International Tables Vol C Tables 4.2.6.8 and 6.1.1.4'
S S 0.1246 0.1234 'International Tables Vol C Tables 4.2.6.8 and 6.1.1.4'

loop_
_exptl_crystal_face_index_h
_exptl_crystal_face_index_k
_exptl_crystal_face_index_l
_exptl_crystal_face_perp_dist
-1.00 0.00 -1.00 0.1470
1.00 0.00 1.00 0.1250
0.00 -1.00 -1.00 0.0710
-1.00 0.00 0.00 0.1610
1.00 0.00 0.00 0.1290
-1.00 -1.00 0.00 0.1640
1.00 1.00 0.00 0.1410
0.00 1.00 -1.00 0.0650
0.00 0.00 -1.00 0.0740
0.00 0.00 1.00 0.0650
0.00 2.00 -1.00 0.0580
0.00 -2.00 1.00 0.0580
0.00 2.00 1.00 0.0410
0.00 -2.00 -1.00 0.0680

loop_
_geom_angle_atom_site_label_1
_geom_angle_atom_site_label_2
_geom_angle_atom_site_label_3
_geom_angle
_geom_angle_site_symmetry_1
_geom_angle_site_symmetry_3
_geom_angle_publ_flag
Cl2 Fe1 Cl1 105.778(18) . . ?
N1 Fe1 Cl1 92.74(4) . . ?
N1 Fe1 Cl2 113.86(4) . . ?
N2 Fe1 Cl1 147.83(4) . . ?
N2 Fe1 Cl2 106.38(4) . . ?
N2 Fe1 N1 73.33(5) . . ?
N2 Fe1 N3 74.45(5) . . ?
N3 Fe1 Cl1 98.48(4) . . ?
N3 Fe1 Cl2 104.37(4) . . ?
N3 Fe1 N1 135.32(5) . . ?
C2 S1 C3 92.95(8) . . ?
C10 S2 C9 93.27(8) . . ?
Fe1 N1 H009 113.6(15) . . ?
C1 N1 Fe1 109.82(10) . . ?
C1 N1 H009 104.0(16) . . ?
C3 N1 Fe1 111.01(9) . . ?
C3 N1 H009 109.5(15) . . ?
C3 N1 C1 108.64(13) . . ?
C4 N2 Fe1 119.06(11) . . ?
C8 N2 Fe1 119.23(10) . . ?
C8 N2 C4 120.46(14) . . ?
Fe1 N3 H007 110.2(15) . . ?
C9 N3 Fe1 111.33(10) . . ?
C9 N3 H007 109.2(15) . . ?
C9 N3 C11 109.67(13) . . ?
C11 N3 Fe1 109.93(10) . . ?
C11 N3 H007 106.3(15) . . ?
N1 C1 H00E 110.2 . . ?
N1 C1 H00H 110.2 . . ?
N1 C1 C2 107.72(14) . . ?
H00E C1 H00H 108.5 . . ?
C2 C1 H00E 110.2 . . ?
C2 C1 H00H 110.2 . . ?
S1 C2 H00K 110.8 . . ?
S1 C2 H00L 110.8 . . ?
C1 C2 S1 104.87(12) . . ?
C1 C2 H00K 110.8 . . ?
C1 C2 H00L 110.8 . . ?
H00K C2 H00L 108.8 . . ?
N1 C3 S1 106.76(10) . . ?
N1 C3 C4 109.22(12) . . ?
N1 C3 C12 110.31(13) . . ?
C4 C3 S1 109.27(11) . . ?
C4 C3 C12 110.13(13) . . ?
C12 C3 S1 111.09(11) . . ?
N2 C4 C3 114.79(13) . . ?
N2 C4 C5 121.28(15) . . ?
C5 C4 C3 123.82(14) . . ?
C4 C5 H00D 120.6 . . ?
C4 C5 C6 118.71(15) . . ?
C6 C5 H00D 120.6 . . ?
C5 C6 H00G 120.1 . . ?
C5 C6 C7 119.74(15) . . ?
C7 C6 H00G 120.1 . . ?
C6 C7 H00F 120.8 . . ?
C8 C7 C6 118.36(15) . . ?
C8 C7 H00F 120.8 . . ?
N2 C8 C7 121.40(15) . . ?
N2 C8 C9 115.34(13) . . ?
C7 C8 C9 123.02(14) . . ?
N3 C9 S2 106.69(11) . . ?
N3 C9 C8 110.32(13) . . ?
N3 C9 C13 110.17(14) . . ?
C8 C9 S2 109.84(12) . . ?
C8 C9 C13 107.95(14) . . ?
C13 C9 S2 111.89(12) . . ?
S2 C10 H00M 110.9 . . ?
S2 C10 H00N 110.9 . . ?
H00M C10 H00N 108.9 . . ?
C11 C10 S2 104.40(12) . . ?
C11 C10 H00M 110.9 . . ?
C11 C10 H00N 110.9 . . ?
N3 C11 C10 107.59(14) . . ?
N3 C11 H00I 110.2 . . ?
N3 C11 H00J 110.2 . . ?
C10 C11 H00I 110.2 . . ?
C10 C11 H00J 110.2 . . ?
H00I C11 H00J 108.5 . . ?
C3 C12 H00A 109.5 . . ?
C3 C12 H00B 109.5 . . ?
C3 C12 H00C 109.5 . . ?
H00A C12 H00B 109.5 . . ?
H00A C12 H00C 109.5 . . ?
H00B C12 H00C 109.5 . . ?
C9 C13 H00O 109.5 . . ?
C9 C13 H00P 109.5 . . ?
C9 C13 H00Q 109.5 . . ?
H00O C13 H00P 109.5 . . ?
H00O C13 H00Q 109.5 . . ?
H00P C13 H00Q 109.5 . . ?
O1 C14 H00R 116.9 . . ?
O1 C14 C15 126.1(2) . . ?
C15 C14 H00R 116.9 . . ?
C14 C15 C16 121.28(18) . . ?
C14 C15 C17 120.79(18) . . ?
C16 C15 C17 117.54(18) . . ?
C15 C16 H00S 109.5 . . ?
C15 C16 H00T 109.5 . . ?
C15 C16 H00U 109.5 . . ?
H00S C16 H00T 109.5 . . ?
H00S C16 H00U 109.5 . . ?
H00T C16 H00U 109.5 . . ?
C15 C17 H00V 109.5 . . ?
C15 C17 H00W 109.5 . . ?
C15 C17 H00X 109.5 . . ?
H00V C17 H00W 109.5 . . ?
H00V C17 H00X 109.5 . . ?
H00W C17 H00X 109.5 . . ?

loop_
_geom_bond_atom_site_label_1
_geom_bond_atom_site_label_2
_geom_bond_distance
_geom_bond_site_symmetry_2
_geom_bond_publ_flag
Fe1 Cl1 2.3476(5) . ?
Fe1 Cl2 2.2930(5) . ?
Fe1 N1 2.2261(14) . ?
Fe1 N2 2.1325(13) . ?
Fe1 N3 2.2240(14) . ?
S1 C2 1.8173(19) . ?
S1 C3 1.8683(16) . ?
S2 C9 1.8623(18) . ?
S2 C10 1.822(2) . ?
N1 H009 0.87(2) . ?
N1 C1 1.480(2) . ?
N1 C3 1.467(2) . ?
N2 C4 1.3438(19) . ?
N2 C8 1.342(2) . ?
N3 H007 0.85(2) . ?
N3 C9 1.476(2) . ?
N3 C11 1.482(2) . ?
C1 H00E 0.9900 . ?
C1 H00H 0.9900 . ?
C1 C2 1.527(2) . ?
C2 H00K 0.9900 . ?
C2 H00L 0.9900 . ?
C3 C4 1.525(2) . ?
C3 C12 1.528(2) . ?
C4 C5 1.388(2) . ?
C5 H00D 0.9500 . ?
C5 C6 1.391(2) . ?
C6 H00G 0.9500 . ?
C6 C7 1.394(2) . ?
C7 H00F 0.9500 . ?
C7 C8 1.391(2) . ?
C8 C9 1.522(2) . ?
C9 C13 1.531(3) . ?
C10 H00M 0.9900 . ?
C10 H00N 0.9900 . ?
C10 C11 1.524(2) . ?
C11 H00I 0.9900 . ?
C11 H00J 0.9900 . ?
C12 H00A 0.9800 . ?
C12 H00B 0.9800 . ?
C12 H00C 0.9800 . ?
C13 H00O 0.9800 . ?
C13 H00P 0.9800 . ?
C13 H00Q 0.9800 . ?
O1 C14 1.230(3) . ?
C14 H00R 0.9500 . ?
C14 C15 1.328(3) . ?
C15 C16 1.453(3) . ?
C15 C17 1.457(3) . ?
C16 H00S 0.9800 . ?
C16 H00T 0.9800 . ?
C16 H00U 0.9800 . ?
C17 H00V 0.9800 . ?
C17 H00W 0.9800 . ?
C17 H00X 0.9800 . ?

loop_
_geom_torsion_atom_site_label_1
_geom_torsion_atom_site_label_2
_geom_torsion_atom_site_label_3
_geom_torsion_atom_site_label_4
_geom_torsion
_geom_torsion_site_symmetry_1
_geom_torsion_site_symmetry_2
_geom_torsion_site_symmetry_3
_geom_torsion_site_symmetry_4
_geom_torsion_publ_flag
Fe1 N1 C1 C2 -169.06(11) . . . . ?
Fe1 N1 C3 S1 152.86(7) . . . . ?
Fe1 N1 C3 C4 34.83(14) . . . . ?
Fe1 N1 C3 C12 -86.34(13) . . . . ?
Fe1 N2 C4 C3 -11.59(18) . . . . ?
Fe1 N2 C4 C5 164.68(12) . . . . ?
Fe1 N2 C8 C7 -165.12(13) . . . . ?
Fe1 N2 C8 C9 9.35(19) . . . . ?
Fe1 N3 C9 S2 -149.60(7) . . . . ?
Fe1 N3 C9 C8 -30.34(16) . . . . ?
Fe1 N3 C9 C13 88.75(14) . . . . ?
Fe1 N3 C11 C10 168.47(11) . . . . ?
S1 C3 C4 N2 -132.88(12) . . . . ?
S1 C3 C4 C5 50.96(19) . . . . ?
S2 C10 C11 N3 -41.00(17) . . . . ?
N1 C1 C2 S1 39.51(17) . . . . ?
N1 C3 C4 N2 -16.43(18) . . . . ?
N1 C3 C4 C5 167.41(15) . . . . ?
N2 C4 C5 C6 0.7(2) . . . . ?
N2 C8 C9 S2 132.20(13) . . . . ?
N2 C8 C9 N3 14.9(2) . . . . ?
N2 C8 C9 C13 -105.56(17) . . . . ?
C1 N1 C3 S1 32.00(14) . . . . ?
C1 N1 C3 C4 -86.03(15) . . . . ?
C1 N1 C3 C12 152.81(13) . . . . ?
C2 S1 C3 N1 -7.42(12) . . . . ?
C2 S1 C3 C4 110.58(12) . . . . ?
C2 S1 C3 C12 -127.72(13) . . . . ?
C3 S1 C2 C1 -17.88(13) . . . . ?
C3 N1 C1 C2 -47.48(18) . . . . ?
C3 C4 C5 C6 176.67(15) . . . . ?
C4 N2 C8 C7 2.0(2) . . . . ?
C4 N2 C8 C9 176.44(14) . . . . ?
C4 C5 C6 C7 1.4(3) . . . . ?
C5 C6 C7 C8 -1.8(3) . . . . ?
C6 C7 C8 N2 0.2(3) . . . . ?
C6 C7 C8 C9 -173.88(16) . . . . ?
C7 C8 C9 S2 -53.4(2) . . . . ?
C7 C8 C9 N3 -170.76(15) . . . . ?
C7 C8 C9 C13 68.8(2) . . . . ?
C8 N2 C4 C3 -178.70(14) . . . . ?
C8 N2 C4 C5 -2.4(2) . . . . ?
C9 S2 C10 C11 21.42(14) . . . . ?
C9 N3 C11 C10 45.74(18) . . . . ?
C10 S2 C9 N3 2.79(13) . . . . ?
C10 S2 C9 C8 -116.79(13) . . . . ?
C10 S2 C9 C13 123.34(13) . . . . ?
C11 N3 C9 S2 -27.71(15) . . . . ?
C11 N3 C9 C8 91.55(16) . . . . ?
C11 N3 C9 C13 -149.36(14) . . . . ?
C12 C3 C4 N2 104.84(16) . . . . ?
C12 C3 C4 C5 -71.32(19) . . . . ?
O1 C14 C15 C16 -175.57(18) . . . . ?
O1 C14 C15 C17 -2.9(3) . . . . ?
